data_1001004
loop_
_publ_author_name
'Baucher, A'
'Gasperin, M'
'Cervelle, B'

_publ_section_title
;
Rb Nb B~2~ O~6~: structure de la maille multiple et proprietes optiques
;
_journal_coden_ASTM ACBCAR
_journal_name_full 'Acta Crystallographica B (24,1968-38,1982)'
_journal_page_first 2211
_journal_page_last 2215
_journal_paper_doi 10.1107/S0567740876007395
_journal_volume 32
_journal_year 1976
_chemical_formula_structural 'RB NB B2 O6'
_chemical_formula_sum 'B2 Nb O6 Rb'
_chemical_name_systematic 'RUBIDIUM NIOBIUM BORATE'
_space_group_IT_number 7
_symmetry_cell_setting monoclinic
_symmetry_Int_Tables_number 7
_symmetry_space_group_name_Hall 'P -2xbc'
_symmetry_space_group_name_H-M 'P n 1 1'
_cell_angle_alpha 90
_cell_angle_beta 90
_cell_angle_gamma 90
_cell_formula_units_Z 10
_cell_length_a 19.640(2)
_cell_length_b 9.449(3)
_cell_length_c 7.389(3)
_cell_volume 1371.2
_refine_ls_R_factor_all 0.088
_cod_database_code 1001004

loop_
_symmetry_equiv_pos_as_xyz
x,y,z
-x,1/2+y,1/2+z

loop_
_atom_site_label
_atom_site_type_symbol
_atom_site_symmetry_multiplicity
_atom_site_Wyckoff_symbol
_atom_site_fract_x
_atom_site_fract_y
_atom_site_fract_z
_atom_site_occupancy
_atom_site_attached_hydrogens
_atom_site_calc_flag
Nb1 Nb5+ 2 a 0.0669(3) 0. 0. 1. 0 d
Nb2 Nb5+ 2 a 0.2659(3) -0.0014(6) -0.0017(7) 1. 0 d
Nb3 Nb5+ 2 a 0.4654(3) -0.0017(7) -0.0140(8) 1. 0 d
Nb4 Nb5+ 2 a 0.6657(3) -0.0009(8) 0.0131(10) 1. 0 d
Nb5 Nb5+ 2 a 0.8666(3) -0.0005(6) -0.0233(8) 1. 0 d
Rb1 Rb1+ 2 a 0.0070(4) 0.6023(8) -0.0012(9) 1. 0 d
Rb2 Rb1+ 2 a 0.2053(4) 0.6043(7) -0.0045(8) 1. 0 d
Rb3 Rb1+ 2 a 0.4068(4) 0.6030(7) -0.0113(8) 1. 0 d
Rb4 Rb1+ 2 a 0.6087(4) 0.6006(8) 0.0074(8) 1. 0 d
Rb5 Rb1+ 2 a 0.8093(4) 0.5982(8) -0.0147(10) 1. 0 d
O1 O2- 2 a 0.0717(22) 0.1732(38) 0.1604(42) 1. 0 d
O2 O2- 2 a 0.2968(18) 0.1469(32) 0.1965(36) 1. 0 d
O3 O2- 2 a 0.4694(19) 0.1569(32) 0.1589(34) 1. 0 d
O4 O2- 2 a 0.6826(18) 0.1584(32) 0.1826(38) 1. 0 d
O5 O2- 2 a 0.8798(22) 0.1329(34) 0.1748(40) 1. 0 d
O6 O2- 2 a 0.0868(21) 0.1338(37) -0.2023(40) 1. 0 d
O7 O2- 2 a 0.2682(23) 0.1651(42) -0.1631(50) 1. 0 d
O8 O2- 2 a 0.4905(20) 0.1511(33) -0.1934(35) 1. 0 d
O9 O2- 2 a 0.6692(20) 0.1557(33) -0.1813(41) 1. 0 d
O10 O2- 2 a 0.8778(21) 0.1631(34) -0.1830(37) 1. 0 d
O11 O2- 2 a 0.0632(16) -0.1222(30) 0.2169(35) 1. 0 d
O12 O2- 2 a 0.2920(19) -0.1517(33) 0.1642(40) 1. 0 d
O13 O2- 2 a 0.4624(18) -0.1378(32) 0.1787(36) 1. 0 d
O14 O2- 2 a 0.6826(18) -0.1301(33) 0.2138(41) 1. 0 d
O15 O2- 2 a 0.8790(18) -0.1641(30) 0.1513(34) 1. 0 d
O16 O2- 2 a 0.0893(20) -0.1599(34) -0.1613(38) 1. 0 d
O17 O2- 2 a 0.2620(24) -0.1334(40) -0.2122(48) 1. 0 d
O18 O2- 2 a 0.4931(23) -0.1369(39) -0.1930(43) 1. 0 d
O19 O2- 2 a 0.6668(21) -0.1421(38) -0.1777(46) 1. 0 d
O20 O2- 2 a 0.8702(21) -0.1333(35) -0.2278(40) 1. 0 d
O21 O2- 2 a 0.1792(15) -0.0087(29) 0.0515(34) 1. 0 d
O22 O2- 2 a 0.3745(21) -0.0054(35) -0.0655(42) 1. 0 d
O23 O2- 2 a 0.5741(19) 0.0205(34) 0.0449(39) 1. 0 d
O24 O2- 2 a 0.7820(21) 0.0100(38) -0.0409(44) 1. 0 d
O25 O2- 2 a 0.9812(22) 0.0011(39) -0.0358(48) 1. 0 d
O26 O2- 2 a 0.1122(21) 0.3453(35) -0.0341(40) 1. 0 d
O27 O2- 2 a 0.3106(20) 0.3507(35) 0.0172(42) 1. 0 d
O28 O2- 2 a 0.5046(21) 0.3549(36) -0.0191(41) 1. 0 d
O29 O2- 2 a 0.7091(22) 0.3564(39) -0.0320(46) 1. 0 d
O30 O2- 2 a 0.9164(21) 0.3590(36) 0.0171(40) 1. 0 d
B1 B3+ 2 a 0.0961(33) 0.7940(54) 0.3499(59) 1. 0 d
B2 B3+ 2 a 0.3068(30) 0.7771(53) 0.3201(56) 1. 0 d
B3 B3+ 2 a 0.4905(30) 0.7871(51) 0.3158(57) 1. 0 d
B4 B3+ 2 a 0.7005(33) 0.7896(54) 0.3543(60) 1. 0 d
B5 B3+ 2 a 0.8921(33) 0.7767(57) 0.3013(60) 1. 0 d
B6 B3+ 2 a 0.1011(32) 0.7811(60) -0.3281(63) 1. 0 d
B7 B3+ 2 a 0.2924(30) 0.7952(54) -0.3543(60) 1. 0 d
B8 B3+ 2 a 0.5041(31) 0.7916(65) -0.3491(61) 1. 0 d
B9 B3+ 2 a 0.6892(59) 0.7810(51) -0.3075(58) 1. 0 d
B10 B3+ 2 a 0.8987(28) 0.7906(50) -0.3688(56) 1. 0 d

loop_
_atom_type_symbol
_atom_type_oxidation_number
Nb5+ 5.000
Rb1+ 1.000
O2- -2.000
B3+ 3.000
